data_7016203
loop_
_publ_author_name
'Kumar, Mukesh'
'Papish, Elizabeth T.'
'Zeller, Matthias'
'Hunter, Allen D.'

_publ_section_title
;
 Zinc complexes of Ttz(R,Me) with O and S donors reveal differences
 between Tp and Ttz ligands: acid stability and binding to H or an
 additional metal (Ttz(R,Me) =
 tris(3-R-5-methyl-1,2,4-triazolyl)borate; R = Ph, tBu).
;
_journal_issue 29
_journal_name_full 'Dalton transactions (Cambridge, England : 2003)'
_journal_page_first 7517
_journal_page_last 7533
_journal_paper_doi 10.1039/c1dt10429b
_journal_volume 40
_journal_year 2011
_chemical_formula_sum 'C27 H41 B N10 O3 Zn'
_chemical_formula_weight 629.90
_chemical_name_systematic
;
?
;
_space_group_IT_number 14
_symmetry_cell_setting monoclinic
_symmetry_space_group_name_Hall '-P 2yn'
_symmetry_space_group_name_H-M 'P 1 21/n 1'
_atom_sites_solution_hydrogens geom
_atom_sites_solution_primary direct
_atom_sites_solution_secondary difmap
_audit_creation_method SHELXL-97
_cell_angle_alpha 90.00
_cell_angle_beta 103.469(2)
_cell_angle_gamma 90.00
_cell_formula_units_Z 4
_cell_length_a 13.9148(16)
_cell_length_b 15.3546(16)
_cell_length_c 14.7509(15)
_cell_measurement_reflns_used 1518
_cell_measurement_temperature 100(2)
_cell_measurement_theta_max 30.94
_cell_measurement_theta_min 2.30
_cell_volume 3064.9(6)
_computing_cell_refinement 'Apex2 v2008.2-4'
_computing_data_collection 'Apex2 v2008.2-4 (Bruker, 2008)'
_computing_data_reduction 'Apex2 v2008.2-4'
_computing_molecular_graphics 'SHELXTL 6.14'
_computing_publication_material 'SHELXTL 6.14'
_computing_structure_refinement 'SHELXTL 6.14'
_computing_structure_solution 'SHELXTL 6.14 (Bruker, 2000-2003; Sheldrick, 2008)'
_diffrn_ambient_temperature 100(2)
_diffrn_measured_fraction_theta_full 0.993
_diffrn_measured_fraction_theta_max 0.993
_diffrn_measurement_device_type 'Bruker AXS SMART APEX CCD diffractometer'
_diffrn_measurement_method '\w scans'
_diffrn_radiation_monochromator graphite
_diffrn_radiation_source 'fine-focus sealed tube'
_diffrn_radiation_type MoK\a
_diffrn_radiation_wavelength 0.71073
_diffrn_reflns_av_R_equivalents 0.0425
_diffrn_reflns_av_sigmaI/netI 0.0579
_diffrn_reflns_limit_h_max 18
_diffrn_reflns_limit_h_min -18
_diffrn_reflns_limit_k_max 20
_diffrn_reflns_limit_k_min -18
_diffrn_reflns_limit_l_max 19
_diffrn_reflns_limit_l_min -18
_diffrn_reflns_number 20152
_diffrn_reflns_theta_full 28.28
_diffrn_reflns_theta_max 28.28
_diffrn_reflns_theta_min 1.81
_diffrn_standards_number 0
_exptl_absorpt_coefficient_mu 0.848
_exptl_absorpt_correction_T_max 0.934
_exptl_absorpt_correction_T_min 0.817
_exptl_absorpt_correction_type multi-scan
_exptl_absorpt_process_details 'Apex2 v2008.2-4 (Bruker, 2008)'
_exptl_crystal_colour colourless
_exptl_crystal_density_diffrn 1.365
_exptl_crystal_density_method 'not measured'
_exptl_crystal_description plate
_exptl_crystal_F_000 1328
_exptl_crystal_size_max 0.45
_exptl_crystal_size_mid 0.24
_exptl_crystal_size_min 0.08
_refine_diff_density_max 0.468
_refine_diff_density_min -0.448
_refine_diff_density_rms 0.072
_refine_ls_extinction_method none
_refine_ls_goodness_of_fit_ref 1.021
_refine_ls_hydrogen_treatment constr
_refine_ls_matrix_type full
_refine_ls_number_parameters 391
_refine_ls_number_reflns 7562
_refine_ls_number_restraints 0
_refine_ls_restrained_S_all 1.021
_refine_ls_R_factor_all 0.0670
_refine_ls_R_factor_gt 0.0424
_refine_ls_shift/su_max 0.001
_refine_ls_shift/su_mean 0.000
_refine_ls_structure_factor_coef Fsqd
_refine_ls_weighting_details 'calc w=1/[\s^2^(Fo^2^)+(0.0427P)^2^+0.7447P] where P=(Fo^2^+2Fc^2^)/3'
_refine_ls_weighting_scheme calc
_refine_ls_wR_factor_gt 0.0897
_refine_ls_wR_factor_ref 0.1015
_reflns_number_gt 5589
_reflns_number_total 7562
_reflns_threshold_expression I>2\s(I)
_cod_data_source_file c1dt10429b.txt
_cod_data_source_block 09mz220_0m
_cod_depositor_comments
;
The following automatic conversions were performed:

'_symmetry_cell_setting' value 'Monoclinic' changed to 'monoclinic'
according to /home/saulius/struct/CIF-dictionaries/cif_core.dic
dictionary named 'cif_core.dic' version 2.4.1 from 2010-06-29.

Automatic conversion script
Id: cif_fix_values 1715 2011-07-08 13:25:40Z adriana 
;
_cod_original_sg_symbol_H-M P2(1)/n
_cod_database_code 7016203

loop_
_symmetry_equiv_pos_as_xyz
'x, y, z'
'-x+1/2, y+1/2, -z+1/2'
'-x, -y, -z'
'x-1/2, -y-1/2, z-1/2'

loop_
_atom_site_label
_atom_site_type_symbol
_atom_site_fract_x
_atom_site_fract_y
_atom_site_fract_z
_atom_site_U_iso_or_equiv
_atom_site_adp_type
_atom_site_occupancy
_atom_site_symmetry_multiplicity
_atom_site_calc_flag
_atom_site_refinement_flags
_atom_site_disorder_assembly
_atom_site_disorder_group
B1 B 0.79794(18) 0.85499(17) 0.63677(18) 0.0173(5) Uani 1 1 d . . .
H1 H 0.7794 0.8835 0.6912 0.021 Uiso 1 1 calc R . .
C1 C 0.63972(17) 1.01207(16) 0.59869(17) 0.0247(5) Uani 1 1 d . . .
H1A H 0.6648 1.0702 0.5893 0.037 Uiso 1 1 calc R . .
H1B H 0.6718 0.9911 0.6611 0.037 Uiso 1 1 calc R . .
H1C H 0.5681 1.0150 0.5925 0.037 Uiso 1 1 calc R . .
C2 C 0.66155(15) 0.95152(14) 0.52784(15) 0.0179(5) Uani 1 1 d . . .
C3 C 0.65743(15) 0.88801(14) 0.39971(15) 0.0171(5) Uani 1 1 d . . .
C4 C 0.62060(16) 0.86026(15) 0.29975(15) 0.0199(5) Uani 1 1 d . . .
C5 C 0.66009(19) 0.92261(16) 0.23595(17) 0.0278(6) Uani 1 1 d . . .
H5A H 0.6413 0.9824 0.2472 0.042 Uiso 1 1 calc R . .
H5B H 0.6320 0.9071 0.1707 0.042 Uiso 1 1 calc R . .
H5C H 0.7323 0.9182 0.2491 0.042 Uiso 1 1 calc R . .
C6 C 0.65199(18) 0.76653(15) 0.28693(16) 0.0233(5) Uani 1 1 d . . .
H6A H 0.7242 0.7636 0.2983 0.035 Uiso 1 1 calc R . .
H6B H 0.6226 0.7474 0.2231 0.035 Uiso 1 1 calc R . .
H6C H 0.6294 0.7285 0.3311 0.035 Uiso 1 1 calc R . .
C7 C 0.50753(17) 0.86352(18) 0.27525(17) 0.0292(6) Uani 1 1 d . . .
H7A H 0.4822 0.8275 0.3194 0.044 Uiso 1 1 calc R . .
H7B H 0.4823 0.8413 0.2119 0.044 Uiso 1 1 calc R . .
H7C H 0.4856 0.9238 0.2788 0.044 Uiso 1 1 calc R . .
C8 C 0.72060(19) 0.73731(16) 0.78522(17) 0.0259(5) Uani 1 1 d . . .
H8A H 0.7791 0.7375 0.8372 0.039 Uiso 1 1 calc R . .
H8B H 0.6701 0.6991 0.8003 0.039 Uiso 1 1 calc R . .
H8C H 0.6944 0.7966 0.7745 0.039 Uiso 1 1 calc R . .
C9 C 0.74823(16) 0.70496(15) 0.69966(16) 0.0191(5) Uani 1 1 d . . .
C10 C 0.77949(15) 0.62120(14) 0.59598(15) 0.0171(5) Uani 1 1 d . . .
C11 C 0.78831(17) 0.54065(15) 0.54004(16) 0.0211(5) Uani 1 1 d . . .
C12 C 0.72194(19) 0.55099(19) 0.44293(19) 0.0368(7) Uani 1 1 d . . .
H12A H 0.6543 0.5634 0.4479 0.055 Uiso 1 1 calc R . .
H12B H 0.7227 0.4970 0.4076 0.055 Uiso 1 1 calc R . .
H12C H 0.7461 0.5992 0.4107 0.055 Uiso 1 1 calc R . .
C13 C 0.89533(18) 0.52910(17) 0.53202(18) 0.0280(6) Uani 1 1 d . . .
H13A H 0.9145 0.5788 0.4984 0.042 Uiso 1 1 calc R . .
H13B H 0.9010 0.4752 0.4980 0.042 Uiso 1 1 calc R . .
H13C H 0.9389 0.5259 0.5945 0.042 Uiso 1 1 calc R . .
C14 C 0.7569(3) 0.46110(17) 0.5877(2) 0.0487(9) Uani 1 1 d . . .
H14A H 0.7985 0.4561 0.6510 0.073 Uiso 1 1 calc R . .
H14B H 0.7645 0.4087 0.5521 0.073 Uiso 1 1 calc R . .
H14C H 0.6876 0.4673 0.5907 0.073 Uiso 1 1 calc R . .
C15 C 0.95758(17) 0.95759(16) 0.78643(16) 0.0255(5) Uani 1 1 d . . .
H15A H 1.0170 0.9888 0.8192 0.038 Uiso 1 1 calc R . .
H15B H 0.9416 0.9119 0.8270 0.038 Uiso 1 1 calc R . .
H15C H 0.9022 0.9985 0.7700 0.038 Uiso 1 1 calc R . .
C16 C 0.97559(16) 0.91752(14) 0.70032(15) 0.0181(5) Uani 1 1 d . . .
C17 C 1.04323(15) 0.87362(14) 0.59375(15) 0.0166(4) Uani 1 1 d . . .
C18 C 1.12053(16) 0.85987(15) 0.53839(16) 0.0200(5) Uani 1 1 d . . .
C19 C 1.12733(17) 0.76339(15) 0.51286(18) 0.0250(5) Uani 1 1 d . . .
H19A H 1.1458 0.7286 0.5700 0.038 Uiso 1 1 calc R . .
H19B H 1.1774 0.7563 0.4764 0.038 Uiso 1 1 calc R . .
H19C H 1.0631 0.7437 0.4759 0.038 Uiso 1 1 calc R . .
C20 C 1.09257(18) 0.91559(16) 0.45017(17) 0.0273(6) Uani 1 1 d . . .
H20A H 1.0286 0.8963 0.4122 0.041 Uiso 1 1 calc R . .
H20B H 1.1432 0.9094 0.4142 0.041 Uiso 1 1 calc R . .
H20C H 1.0879 0.9768 0.4675 0.041 Uiso 1 1 calc R . .
C21 C 1.22093(17) 0.88941(18) 0.59651(18) 0.0299(6) Uani 1 1 d . . .
H21A H 1.2188 0.9520 0.6091 0.045 Uiso 1 1 calc R . .
H21B H 1.2719 0.8778 0.5621 0.045 Uiso 1 1 calc R . .
H21C H 1.2364 0.8574 0.6556 0.045 Uiso 1 1 calc R . .
C22 C 0.92064(16) 0.72549(15) 0.30524(16) 0.0192(5) Uani 1 1 d . . .
C23 C 0.90493(17) 0.80777(16) 0.26326(17) 0.0245(5) Uani 1 1 d . . .
H23 H 0.8810 0.8540 0.2947 0.029 Uiso 1 1 calc R . .
C24 C 0.92379(19) 0.82228(18) 0.17705(18) 0.0309(6) Uani 1 1 d . . .
H24 H 0.9117 0.8780 0.1486 0.037 Uiso 1 1 calc R . .
C25 C 0.96051(19) 0.75541(19) 0.13187(18) 0.0315(6) Uani 1 1 d . . .
C26 C 0.97843(19) 0.67432(18) 0.17205(17) 0.0301(6) Uani 1 1 d . . .
H26 H 1.0038 0.6289 0.1406 0.036 Uiso 1 1 calc R . .
C27 C 0.95941(17) 0.65959(15) 0.25766(17) 0.0232(5) Uani 1 1 d . . .
H27 H 0.9726 0.6038 0.2856 0.028 Uiso 1 1 calc R . .
N1 N 0.61320(13) 0.95149(12) 0.43852(13) 0.0201(4) Uani 1 1 d . . .
N2 N 0.73385(13) 0.89158(12) 0.54432(12) 0.0167(4) Uani 1 1 d . . .
N3 N 0.73273(13) 0.85143(12) 0.46012(12) 0.0167(4) Uani 1 1 d . . .
N4 N 0.74533(14) 0.62137(12) 0.67476(13) 0.0204(4) Uani 1 1 d . . .
N5 N 0.78203(13) 0.75510(12) 0.63970(12) 0.0164(4) Uani 1 1 d . . .
N6 N 0.80347(13) 0.70067(12) 0.57235(12) 0.0164(4) Uani 1 1 d . . .
N7 N 1.06080(13) 0.91991(12) 0.67354(13) 0.0188(4) Uani 1 1 d . . .
N8 N 0.90752(13) 0.87220(12) 0.63916(12) 0.0158(4) Uani 1 1 d . . .
N9 N 0.95073(13) 0.84332(11) 0.56940(12) 0.0156(4) Uani 1 1 d . . .
N10 N 0.9808(2) 0.7717(2) 0.04126(18) 0.0540(8) Uani 1 1 d . . .
O1 O 0.89999(12) 0.70640(10) 0.38550(11) 0.0229(4) Uani 1 1 d . . .
O2 O 0.9606(2) 0.8436(2) 0.00558(18) 0.0923(11) Uani 1 1 d . . .
O3 O 1.0179(2) 0.71346(19) 0.00422(17) 0.0847(10) Uani 1 1 d . . .
Zn1 Zn 0.851048(18) 0.769753(17) 0.473489(17) 0.01639(8) Uani 1 1 d . . .

loop_
_atom_site_aniso_label
_atom_site_aniso_U_11
_atom_site_aniso_U_22
_atom_site_aniso_U_33
_atom_site_aniso_U_23
_atom_site_aniso_U_13
_atom_site_aniso_U_12
B1 0.0167(11) 0.0196(13) 0.0160(12) -0.0008(10) 0.0048(9) 0.0005(10)
C1 0.0207(11) 0.0262(13) 0.0268(13) -0.0078(11) 0.0045(10) 0.0023(10)
C2 0.0130(10) 0.0195(11) 0.0212(11) -0.0012(9) 0.0041(8) -0.0014(8)
C3 0.0160(10) 0.0161(11) 0.0195(11) 0.0010(9) 0.0050(9) -0.0021(8)
C4 0.0220(11) 0.0213(12) 0.0164(11) 0.0000(9) 0.0042(9) 0.0018(9)
C5 0.0348(14) 0.0279(13) 0.0214(12) 0.0036(11) 0.0078(10) 0.0046(11)
C6 0.0301(12) 0.0215(12) 0.0173(11) -0.0020(10) 0.0036(9) -0.0014(10)
C7 0.0242(12) 0.0391(15) 0.0213(12) -0.0062(11) -0.0008(10) 0.0044(11)
C8 0.0368(14) 0.0231(12) 0.0227(13) -0.0013(10) 0.0171(11) 0.0000(11)
C9 0.0198(11) 0.0211(12) 0.0173(11) 0.0004(9) 0.0060(9) -0.0001(9)
C10 0.0155(10) 0.0180(11) 0.0181(11) 0.0002(9) 0.0045(8) -0.0006(9)
C11 0.0238(12) 0.0176(11) 0.0243(12) -0.0027(10) 0.0104(10) -0.0017(9)
C12 0.0309(14) 0.0380(16) 0.0366(16) -0.0196(13) -0.0020(12) 0.0033(12)
C13 0.0261(12) 0.0278(13) 0.0299(14) -0.0057(11) 0.0061(10) 0.0049(10)
C14 0.083(2) 0.0180(14) 0.059(2) -0.0059(14) 0.0455(19) -0.0125(15)
C15 0.0254(12) 0.0262(13) 0.0228(12) -0.0060(10) 0.0013(10) -0.0016(10)
C16 0.0199(11) 0.0153(11) 0.0177(11) 0.0021(9) 0.0014(9) 0.0023(9)
C17 0.0183(10) 0.0120(10) 0.0193(11) 0.0049(9) 0.0042(9) 0.0006(8)
C18 0.0182(11) 0.0198(12) 0.0234(12) 0.0038(9) 0.0078(9) 0.0006(9)
C19 0.0253(12) 0.0214(12) 0.0326(14) 0.0028(11) 0.0150(11) 0.0046(10)
C20 0.0316(13) 0.0257(13) 0.0281(13) 0.0076(11) 0.0142(11) 0.0050(11)
C21 0.0189(12) 0.0398(16) 0.0324(14) 0.0012(12) 0.0086(10) -0.0055(11)
C22 0.0161(10) 0.0233(12) 0.0189(11) -0.0045(10) 0.0054(8) -0.0009(9)
C23 0.0272(12) 0.0205(12) 0.0277(13) -0.0026(10) 0.0102(10) 0.0053(10)
C24 0.0324(14) 0.0319(15) 0.0311(14) 0.0131(12) 0.0127(11) 0.0101(11)
C25 0.0300(13) 0.0451(17) 0.0224(13) 0.0051(12) 0.0119(11) 0.0075(12)
C26 0.0316(13) 0.0356(15) 0.0258(14) -0.0070(12) 0.0119(11) 0.0077(11)
C27 0.0267(12) 0.0177(12) 0.0263(13) -0.0036(10) 0.0086(10) 0.0017(10)
N1 0.0172(9) 0.0198(10) 0.0221(10) -0.0039(8) 0.0020(8) 0.0009(8)
N2 0.0169(9) 0.0173(9) 0.0163(9) -0.0030(8) 0.0045(7) -0.0008(7)
N3 0.0167(9) 0.0188(10) 0.0152(9) -0.0017(7) 0.0048(7) -0.0002(7)
N4 0.0232(10) 0.0190(10) 0.0212(10) 0.0008(8) 0.0098(8) -0.0013(8)
N5 0.0181(9) 0.0187(10) 0.0137(9) -0.0010(7) 0.0067(7) -0.0006(7)
N6 0.0177(9) 0.0178(9) 0.0145(9) -0.0027(7) 0.0054(7) 0.0002(7)
N7 0.0176(9) 0.0159(9) 0.0221(10) 0.0009(8) 0.0030(7) 0.0005(7)
N8 0.0175(9) 0.0157(9) 0.0142(9) -0.0006(7) 0.0036(7) 0.0018(7)
N9 0.0175(9) 0.0156(9) 0.0149(9) 0.0012(7) 0.0065(7) 0.0011(7)
N10 0.0590(17) 0.077(2) 0.0315(14) 0.0189(15) 0.0227(13) 0.0294(16)
O1 0.0269(8) 0.0230(9) 0.0223(9) 0.0005(7) 0.0129(7) 0.0034(7)
O2 0.125(3) 0.110(2) 0.0615(17) 0.0603(17) 0.0615(17) 0.068(2)
O3 0.130(3) 0.098(2) 0.0449(15) 0.0157(14) 0.0591(17) 0.0551(19)
Zn1 0.01754(13) 0.01764(14) 0.01511(13) -0.00050(11) 0.00607(9) 0.00044(11)

loop_
_atom_type_symbol
_atom_type_description
_atom_type_scat_dispersion_real
_atom_type_scat_dispersion_imag
_atom_type_scat_source
C C 0.0033 0.0016 'International Tables Vol C Tables 4.2.6.8 and 6.1.1.4'
H H 0.0000 0.0000 'International Tables Vol C Tables 4.2.6.8 and 6.1.1.4'
B B 0.0013 0.0007 'International Tables Vol C Tables 4.2.6.8 and 6.1.1.4'
N N 0.0061 0.0033 'International Tables Vol C Tables 4.2.6.8 and 6.1.1.4'
O O 0.0106 0.0060 'International Tables Vol C Tables 4.2.6.8 and 6.1.1.4'
Zn Zn 0.2839 1.4301 'International Tables Vol C Tables 4.2.6.8 and 6.1.1.4'

loop_
_geom_angle_atom_site_label_1
_geom_angle_atom_site_label_2
_geom_angle_atom_site_label_3
_geom_angle
_geom_angle_site_symmetry_1
_geom_angle_site_symmetry_3
_geom_angle_publ_flag
N8 B1 N2 108.76(18) . . ?
N8 B1 N5 108.42(18) . . ?
N2 B1 N5 109.03(18) . . ?
N8 B1 H1 110.2 . . ?
N2 B1 H1 110.2 . . ?
N5 B1 H1 110.2 . . ?
C2 C1 H1A 109.5 . . ?
C2 C1 H1B 109.5 . . ?
H1A C1 H1B 109.5 . . ?
C2 C1 H1C 109.5 . . ?
H1A C1 H1C 109.5 . . ?
H1B C1 H1C 109.5 . . ?
N1 C2 N2 111.29(19) . . ?
N1 C2 C1 123.9(2) . . ?
N2 C2 C1 124.8(2) . . ?
N3 C3 N1 112.73(19) . . ?
N3 C3 C4 124.9(2) . . ?
N1 C3 C4 122.36(19) . . ?
C3 C4 C6 110.23(18) . . ?
C3 C4 C7 108.58(19) . . ?
C6 C4 C7 108.01(19) . . ?
C3 C4 C5 109.63(19) . . ?
C6 C4 C5 111.03(19) . . ?
C7 C4 C5 109.31(19) . . ?
C4 C5 H5A 109.5 . . ?
C4 C5 H5B 109.5 . . ?
H5A C5 H5B 109.5 . . ?
C4 C5 H5C 109.5 . . ?
H5A C5 H5C 109.5 . . ?
H5B C5 H5C 109.5 . . ?
C4 C6 H6A 109.5 . . ?
C4 C6 H6B 109.5 . . ?
H6A C6 H6B 109.5 . . ?
C4 C6 H6C 109.5 . . ?
H6A C6 H6C 109.5 . . ?
H6B C6 H6C 109.5 . . ?
C4 C7 H7A 109.5 . . ?
C4 C7 H7B 109.5 . . ?
H7A C7 H7B 109.5 . . ?
C4 C7 H7C 109.5 . . ?
H7A C7 H7C 109.5 . . ?
H7B C7 H7C 109.5 . . ?
C9 C8 H8A 109.5 . . ?
C9 C8 H8B 109.5 . . ?
H8A C8 H8B 109.5 . . ?
C9 C8 H8C 109.5 . . ?
H8A C8 H8C 109.5 . . ?
H8B C8 H8C 109.5 . . ?
N4 C9 N5 111.4(2) . . ?
N4 C9 C8 123.9(2) . . ?
N5 C9 C8 124.7(2) . . ?
N6 C10 N4 112.46(19) . . ?
N6 C10 C11 123.42(19) . . ?
N4 C10 C11 124.1(2) . . ?
C10 C11 C12 108.71(19) . . ?
C10 C11 C14 109.7(2) . . ?
C12 C11 C14 110.0(2) . . ?
C10 C11 C13 109.99(19) . . ?
C12 C11 C13 109.1(2) . . ?
C14 C11 C13 109.3(2) . . ?
C11 C12 H12A 109.5 . . ?
C11 C12 H12B 109.5 . . ?
H12A C12 H12B 109.5 . . ?
C11 C12 H12C 109.5 . . ?
H12A C12 H12C 109.5 . . ?
H12B C12 H12C 109.5 . . ?
C11 C13 H13A 109.5 . . ?
C11 C13 H13B 109.5 . . ?
H13A C13 H13B 109.5 . . ?
C11 C13 H13C 109.5 . . ?
H13A C13 H13C 109.5 . . ?
H13B C13 H13C 109.5 . . ?
C11 C14 H14A 109.5 . . ?
C11 C14 H14B 109.5 . . ?
H14A C14 H14B 109.5 . . ?
C11 C14 H14C 109.5 . . ?
H14A C14 H14C 109.5 . . ?
H14B C14 H14C 109.5 . . ?
C16 C15 H15A 109.5 . . ?
C16 C15 H15B 109.5 . . ?
H15A C15 H15B 109.5 . . ?
C16 C15 H15C 109.5 . . ?
H15A C15 H15C 109.5 . . ?
H15B C15 H15C 109.5 . . ?
N7 C16 N8 110.63(19) . . ?
N7 C16 C15 125.5(2) . . ?
N8 C16 C15 123.9(2) . . ?
N9 C17 N7 112.69(19) . . ?
N9 C17 C18 124.7(2) . . ?
N7 C17 C18 122.62(19) . . ?
C17 C18 C21 109.19(19) . . ?
C17 C18 C20 108.05(18) . . ?
C21 C18 C20 109.2(2) . . ?
C17 C18 C19 111.08(18) . . ?
C21 C18 C19 108.86(19) . . ?
C20 C18 C19 110.4(2) . . ?
C18 C19 H19A 109.5 . . ?
C18 C19 H19B 109.5 . . ?
H19A C19 H19B 109.5 . . ?
C18 C19 H19C 109.5 . . ?
H19A C19 H19C 109.5 . . ?
H19B C19 H19C 109.5 . . ?
C18 C20 H20A 109.5 . . ?
C18 C20 H20B 109.5 . . ?
H20A C20 H20B 109.5 . . ?
C18 C20 H20C 109.5 . . ?
H20A C20 H20C 109.5 . . ?
H20B C20 H20C 109.5 . . ?
C18 C21 H21A 109.5 . . ?
C18 C21 H21B 109.5 . . ?
H21A C21 H21B 109.5 . . ?
C18 C21 H21C 109.5 . . ?
H21A C21 H21C 109.5 . . ?
H21B C21 H21C 109.5 . . ?
O1 C22 C23 123.7(2) . . ?
O1 C22 C27 118.5(2) . . ?
C23 C22 C27 117.8(2) . . ?
C24 C23 C22 120.7(2) . . ?
C24 C23 H23 119.6 . . ?
C22 C23 H23 119.6 . . ?
C23 C24 C25 119.7(2) . . ?
C23 C24 H24 120.1 . . ?
C25 C24 H24 120.1 . . ?
C26 C25 C24 120.9(2) . . ?
C26 C25 N10 119.9(3) . . ?
C24 C25 N10 119.2(2) . . ?
C27 C26 C25 119.5(2) . . ?
C27 C26 H26 120.3 . . ?
C25 C26 H26 120.3 . . ?
C26 C27 C22 121.3(2) . . ?
C26 C27 H27 119.3 . . ?
C22 C27 H27 119.3 . . ?
C2 N1 C3 104.16(18) . . ?
C2 N2 N3 106.95(17) . . ?
C2 N2 B1 131.34(19) . . ?
N3 N2 B1 120.80(17) . . ?
C3 N3 N2 104.80(17) . . ?
C3 N3 Zn1 144.56(16) . . ?
N2 N3 Zn1 110.28(13) . . ?
C9 N4 C10 104.13(19) . . ?
C9 N5 N6 107.15(17) . . ?
C9 N5 B1 131.43(19) . . ?
N6 N5 B1 121.42(17) . . ?
C10 N6 N5 104.86(17) . . ?
C10 N6 Zn1 143.89(16) . . ?
N5 N6 Zn1 111.13(13) . . ?
C16 N7 C17 104.54(18) . . ?
C16 N8 N9 107.83(17) . . ?
C16 N8 B1 130.18(19) . . ?
N9 N8 B1 121.92(17) . . ?
C17 N9 N8 104.32(17) . . ?
C17 N9 Zn1 145.42(15) . . ?
N8 N9 Zn1 110.23(12) . . ?
O3 N10 O2 123.0(3) . . ?
O3 N10 C25 118.6(3) . . ?
O2 N10 C25 118.4(3) . . ?
C22 O1 Zn1 134.37(15) . . ?
O1 Zn1 N6 117.23(7) . . ?
O1 Zn1 N3 131.85(7) . . ?
N6 Zn1 N3 89.99(7) . . ?
O1 Zn1 N9 117.59(7) . . ?
N6 Zn1 N9 94.17(7) . . ?
N3 Zn1 N9 97.33(7) . . ?

loop_
_geom_bond_atom_site_label_1
_geom_bond_atom_site_label_2
_geom_bond_distance
_geom_bond_site_symmetry_2
_geom_bond_publ_flag
B1 N8 1.540(3) . ?
B1 N2 1.550(3) . ?
B1 N5 1.552(3) . ?
B1 H1 1.0000 . ?
C1 C2 1.482(3) . ?
C1 H1A 0.9800 . ?
C1 H1B 0.9800 . ?
C1 H1C 0.9800 . ?
C2 N1 1.332(3) . ?
C2 N2 1.343(3) . ?
C3 N3 1.331(3) . ?
C3 N1 1.349(3) . ?
C3 C4 1.505(3) . ?
C4 C6 1.529(3) . ?
C4 C7 1.531(3) . ?
C4 C5 1.531(3) . ?
C5 H5A 0.9800 . ?
C5 H5B 0.9800 . ?
C5 H5C 0.9800 . ?
C6 H6A 0.9800 . ?
C6 H6B 0.9800 . ?
C6 H6C 0.9800 . ?
C7 H7A 0.9800 . ?
C7 H7B 0.9800 . ?
C7 H7C 0.9800 . ?
C8 C9 1.488(3) . ?
C8 H8A 0.9800 . ?
C8 H8B 0.9800 . ?
C8 H8C 0.9800 . ?
C9 N4 1.333(3) . ?
C9 N5 1.338(3) . ?
C10 N6 1.333(3) . ?
C10 N4 1.354(3) . ?
C10 C11 1.508(3) . ?
C11 C12 1.521(3) . ?
C11 C14 1.523(3) . ?
C11 C13 1.531(3) . ?
C12 H12A 0.9800 . ?
C12 H12B 0.9800 . ?
C12 H12C 0.9800 . ?
C13 H13A 0.9800 . ?
C13 H13B 0.9800 . ?
C13 H13C 0.9800 . ?
C14 H14A 0.9800 . ?
C14 H14B 0.9800 . ?
C14 H14C 0.9800 . ?
C15 C16 1.484(3) . ?
C15 H15A 0.9800 . ?
C15 H15B 0.9800 . ?
C15 H15C 0.9800 . ?
C16 N7 1.335(3) . ?
C16 N8 1.341(3) . ?
C17 N9 1.337(3) . ?
C17 N7 1.348(3) . ?
C17 C18 1.509(3) . ?
C18 C21 1.528(3) . ?
C18 C20 1.530(3) . ?
C18 C19 1.537(3) . ?
C19 H19A 0.9800 . ?
C19 H19B 0.9800 . ?
C19 H19C 0.9800 . ?
C20 H20A 0.9800 . ?
C20 H20B 0.9800 . ?
C20 H20C 0.9800 . ?
C21 H21A 0.9800 . ?
C21 H21B 0.9800 . ?
C21 H21C 0.9800 . ?
C22 O1 1.315(3) . ?
C22 C23 1.401(3) . ?
C22 C27 1.408(3) . ?
C23 C24 1.375(3) . ?
C23 H23 0.9500 . ?
C24 C25 1.385(4) . ?
C24 H24 0.9500 . ?
C25 C26 1.377(4) . ?
C25 N10 1.450(3) . ?
C26 C27 1.368(3) . ?
C26 H26 0.9500 . ?
C27 H27 0.9500 . ?
N2 N3 1.383(2) . ?
N3 Zn1 2.0423(18) . ?
N5 N6 1.383(2) . ?
N6 Zn1 2.0347(19) . ?
N8 N9 1.380(2) . ?
N9 Zn1 2.0705(18) . ?
N10 O3 1.223(3) . ?
N10 O2 1.227(3) . ?
O1 Zn1 1.8726(16) . ?

loop_
_geom_torsion_atom_site_label_1
_geom_torsion_atom_site_label_2
_geom_torsion_atom_site_label_3
_geom_torsion_atom_site_label_4
_geom_torsion
_geom_torsion_site_symmetry_1
_geom_torsion_site_symmetry_2
_geom_torsion_site_symmetry_3
_geom_torsion_site_symmetry_4
_geom_torsion_publ_flag
N3 C3 C4 C6 21.8(3) . . . . ?
N1 C3 C4 C6 -155.2(2) . . . . ?
N3 C3 C4 C7 139.9(2) . . . . ?
N1 C3 C4 C7 -37.0(3) . . . . ?
N3 C3 C4 C5 -100.7(2) . . . . ?
N1 C3 C4 C5 82.3(3) . . . . ?
N6 C10 C11 C12 -60.9(3) . . . . ?
N4 C10 C11 C12 118.2(2) . . . . ?
N6 C10 C11 C14 178.8(2) . . . . ?
N4 C10 C11 C14 -2.1(3) . . . . ?
N6 C10 C11 C13 58.5(3) . . . . ?
N4 C10 C11 C13 -122.4(2) . . . . ?
N9 C17 C18 C21 -169.8(2) . . . . ?
N7 C17 C18 C21 11.3(3) . . . . ?
N9 C17 C18 C20 71.5(3) . . . . ?
N7 C17 C18 C20 -107.4(2) . . . . ?
N9 C17 C18 C19 -49.8(3) . . . . ?
N7 C17 C18 C19 131.4(2) . . . . ?
O1 C22 C23 C24 -176.9(2) . . . . ?
C27 C22 C23 C24 2.2(3) . . . . ?
C22 C23 C24 C25 -1.3(4) . . . . ?
C23 C24 C25 C26 0.0(4) . . . . ?
C23 C24 C25 N10 -179.6(3) . . . . ?
C24 C25 C26 C27 0.2(4) . . . . ?
N10 C25 C26 C27 179.8(2) . . . . ?
C25 C26 C27 C22 0.8(4) . . . . ?
O1 C22 C27 C26 177.2(2) . . . . ?
C23 C22 C27 C26 -1.9(3) . . . . ?
N2 C2 N1 C3 0.8(2) . . . . ?
C1 C2 N1 C3 179.1(2) . . . . ?
N3 C3 N1 C2 -2.3(2) . . . . ?
C4 C3 N1 C2 175.0(2) . . . . ?
N1 C2 N2 N3 0.9(2) . . . . ?
C1 C2 N2 N3 -177.4(2) . . . . ?
N1 C2 N2 B1 -168.0(2) . . . . ?
C1 C2 N2 B1 13.8(4) . . . . ?
N8 B1 N2 C2 -121.4(2) . . . . ?
N5 B1 N2 C2 120.6(2) . . . . ?
N8 B1 N2 N3 71.1(2) . . . . ?
N5 B1 N2 N3 -47.0(3) . . . . ?
N1 C3 N3 N2 2.8(2) . . . . ?
C4 C3 N3 N2 -174.4(2) . . . . ?
N1 C3 N3 Zn1 -168.97(19) . . . . ?
C4 C3 N3 Zn1 13.8(4) . . . . ?
C2 N2 N3 C3 -2.2(2) . . . . ?
B1 N2 N3 C3 168.08(18) . . . . ?
C2 N2 N3 Zn1 172.75(13) . . . . ?
B1 N2 N3 Zn1 -17.0(2) . . . . ?
N5 C9 N4 C10 0.2(2) . . . . ?
C8 C9 N4 C10 -177.8(2) . . . . ?
N6 C10 N4 C9 0.4(2) . . . . ?
C11 C10 N4 C9 -178.8(2) . . . . ?
N4 C9 N5 N6 -0.7(2) . . . . ?
C8 C9 N5 N6 177.3(2) . . . . ?
N4 C9 N5 B1 179.1(2) . . . . ?
C8 C9 N5 B1 -2.9(4) . . . . ?
N8 B1 N5 C9 121.6(2) . . . . ?
N2 B1 N5 C9 -120.1(2) . . . . ?
N8 B1 N5 N6 -58.5(2) . . . . ?
N2 B1 N5 N6 59.7(2) . . . . ?
N4 C10 N6 N5 -0.8(2) . . . . ?
C11 C10 N6 N5 178.40(19) . . . . ?
N4 C10 N6 Zn1 -176.01(18) . . . . ?
C11 C10 N6 Zn1 3.2(4) . . . . ?
C9 N5 N6 C10 0.9(2) . . . . ?
B1 N5 N6 C10 -178.96(18) . . . . ?
C9 N5 N6 Zn1 177.87(13) . . . . ?
B1 N5 N6 Zn1 -2.0(2) . . . . ?
N8 C16 N7 C17 -0.5(2) . . . . ?
C15 C16 N7 C17 178.4(2) . . . . ?
N9 C17 N7 C16 0.6(2) . . . . ?
C18 C17 N7 C16 179.56(19) . . . . ?
N7 C16 N8 N9 0.3(2) . . . . ?
C15 C16 N8 N9 -178.7(2) . . . . ?
N7 C16 N8 B1 -176.7(2) . . . . ?
C15 C16 N8 B1 4.3(4) . . . . ?
N2 B1 N8 C16 120.6(2) . . . . ?
N5 B1 N8 C16 -121.0(2) . . . . ?
N2 B1 N8 N9 -56.1(2) . . . . ?
N5 B1 N8 N9 62.3(2) . . . . ?
N7 C17 N9 N8 -0.4(2) . . . . ?
C18 C17 N9 N8 -179.36(19) . . . . ?
N7 C17 N9 Zn1 -177.91(18) . . . . ?
C18 C17 N9 Zn1 3.1(4) . . . . ?
C16 N8 N9 C17 0.1(2) . . . . ?
B1 N8 N9 C17 177.37(18) . . . . ?
C16 N8 N9 Zn1 178.55(13) . . . . ?
B1 N8 N9 Zn1 -4.1(2) . . . . ?
C26 C25 N10 O3 -3.3(5) . . . . ?
C24 C25 N10 O3 176.3(3) . . . . ?
C26 C25 N10 O2 177.3(3) . . . . ?
C24 C25 N10 O2 -3.1(5) . . . . ?
C23 C22 O1 Zn1 -2.3(3) . . . . ?
C27 C22 O1 Zn1 178.67(16) . . . . ?
C22 O1 Zn1 N6 166.30(19) . . . . ?
C22 O1 Zn1 N3 48.9(2) . . . . ?
C22 O1 Zn1 N9 -82.5(2) . . . . ?
C10 N6 Zn1 O1 -13.1(3) . . . . ?
N5 N6 Zn1 O1 171.87(12) . . . . ?
C10 N6 Zn1 N3 125.5(3) . . . . ?
N5 N6 Zn1 N3 -49.52(13) . . . . ?
C10 N6 Zn1 N9 -137.1(2) . . . . ?
N5 N6 Zn1 N9 47.83(13) . . . . ?
C3 N3 Zn1 O1 -0.9(3) . . . . ?
N2 N3 Zn1 O1 -172.44(12) . . . . ?
C3 N3 Zn1 N6 -128.8(3) . . . . ?
N2 N3 Zn1 N6 59.68(14) . . . . ?
C3 N3 Zn1 N9 137.0(3) . . . . ?
N2 N3 Zn1 N9 -34.53(14) . . . . ?
C17 N9 Zn1 O1 8.8(3) . . . . ?
N8 N9 Zn1 O1 -168.65(12) . . . . ?
C17 N9 Zn1 N6 132.5(3) . . . . ?
N8 N9 Zn1 N6 -44.89(13) . . . . ?
C17 N9 Zn1 N3 -136.9(3) . . . . ?
N8 N9 Zn1 N3 45.63(14) . . . . ?
